data_2019301
loop_
_publ_author_name
'Sch\"afer, Marion C.'
'Bobev, Svilen'

_publ_section_title
;
 On the possibility for Rb- and Eu-cation ordering in type-I clathrates:
 synthesis and homogeneity range of the novel compounds
 Rb~8{--~<i>x</i>}Eu~<i>x~</i>(In,Ge)~46~ (0.6 {\/leq} <i>x</i> {\/leq}
 1.8)
;
_journal_coeditor_code FN3157
_journal_issue 12
_journal_name_full 'Acta Crystallographica Section C'
_journal_page_first 1457
_journal_page_last 1461
_journal_paper_doi 10.1107/S0108270113030011
_journal_volume 69
_journal_year 2013
_chemical_formula_iupac 'Rb6.30 Eu1.70 In9.76 Ge36.24'
_chemical_formula_moiety 'Rb6.30(3) Eu1.70(3) In9.76(4) Ge36.24(4)'
_chemical_formula_sum 'Eu1.7 Ge36.24 In9.76 Rb6.3'
_chemical_formula_weight 4548.10
_chemical_name_systematic
;
Hexarubidium dieuropium decaindium hexatriacontagermanide
;
_space_group_IT_number 223
_symmetry_cell_setting cubic
_symmetry_space_group_name_Hall '-P 4n 2 3'
_symmetry_space_group_name_H-M 'P m -3 n'
_atom_sites_solution_primary direct
_atom_sites_solution_secondary difmap
_audit_creation_method SHELXL-97
_cell_angle_alpha 90.00
_cell_angle_beta 90.00
_cell_angle_gamma 90.00
_cell_formula_units_Z 1
_cell_length_a 11.0592(3)
_cell_length_b 11.0592(3)
_cell_length_c 11.0592(3)
_cell_measurement_reflns_used 1018
_cell_measurement_temperature 200(2)
_cell_measurement_theta_max 26.88
_cell_measurement_theta_min 2.60
_cell_volume 1352.61(6)
_computing_cell_refinement 'SMART (Bruker, 2002)'
_computing_data_collection 'SMART (Bruker, 2002)'
_computing_data_reduction 'SAINT (Bruker, 2002)'
_computing_molecular_graphics 'CrystalMaker (CrystalMaker, 2007)'
_computing_publication_material 'SHELXTL (Sheldrick, 2008)'
_computing_structure_refinement 'SHELXL97 (Sheldrick, 2008)'
_computing_structure_solution 'SHELXTL (Sheldrick, 2008)'
_diffrn_ambient_temperature 200(2)
_diffrn_measured_fraction_theta_full 1.000
_diffrn_measured_fraction_theta_max 1.000
_diffrn_measurement_device_type 'Bruker SMART APEX CCD'
_diffrn_measurement_method '\w and \f'
_diffrn_radiation_monochromator graphite
_diffrn_radiation_source 'fine-focus sealed tube'
_diffrn_radiation_type MoK\a
_diffrn_radiation_wavelength 0.71073
_diffrn_reflns_av_R_equivalents 0.0646
_diffrn_reflns_av_sigmaI/netI 0.0123
_diffrn_reflns_limit_h_max 14
_diffrn_reflns_limit_h_min -14
_diffrn_reflns_limit_k_max 14
_diffrn_reflns_limit_k_min -14
_diffrn_reflns_limit_l_max 14
_diffrn_reflns_limit_l_min -14
_diffrn_reflns_number 16518
_diffrn_reflns_theta_full 25.00
_diffrn_reflns_theta_max 28.04
_diffrn_reflns_theta_min 2.60
_exptl_absorpt_coefficient_mu 31.407
_exptl_absorpt_correction_T_max 0.2770
_exptl_absorpt_correction_T_min 0.1988
_exptl_absorpt_correction_type multi-scan
_exptl_absorpt_process_details '(SADABS; Sheldrick, 2008)'
_exptl_crystal_colour silver--grey
_exptl_crystal_density_diffrn 5.584
_exptl_crystal_density_method 'not measured'
_exptl_crystal_description irregular
_exptl_crystal_F_000 1978
_exptl_crystal_size_max 0.08
_exptl_crystal_size_mid 0.06
_exptl_crystal_size_min 0.05
_refine_diff_density_max 0.429
_refine_diff_density_min -0.705
_refine_ls_extinction_method none
_refine_ls_goodness_of_fit_ref 1.147
_refine_ls_matrix_type full
_refine_ls_number_parameters 20
_refine_ls_number_reflns 324
_refine_ls_number_restraints 0
_refine_ls_restrained_S_all 1.147
_refine_ls_R_factor_all 0.0196
_refine_ls_R_factor_gt 0.0161
_refine_ls_shift/su_max 0.000
_refine_ls_shift/su_mean 0.000
_refine_ls_structure_factor_coef Fsqd
_refine_ls_weighting_details 'calc w=1/[\s^2^(Fo^2^)+(0.0080P)^2^+6.2731P] where P=(Fo^2^+2Fc^2^)/3'
_refine_ls_weighting_scheme calc
_refine_ls_wR_factor_gt 0.0296
_refine_ls_wR_factor_ref 0.0307
_reflns_number_gt 295
_reflns_number_total 324
_reflns_threshold_expression I>2\s(I)
_cod_data_source_file fn3157.cif
_cod_data_source_block II
_cod_original_formula_sum 'Eu1.70 Ge36.24 In9.76 Rb6.30'
_cod_database_code 2019301

loop_
_symmetry_equiv_pos_as_xyz
'x, y, z'
'-x, -y, z'
'-x, y, -z'
'x, -y, -z'
'z, x, y'
'z, -x, -y'
'-z, -x, y'
'-z, x, -y'
'y, z, x'
'-y, z, -x'
'y, -z, -x'
'-y, -z, x'
'y+1/2, x+1/2, -z+1/2'
'-y+1/2, -x+1/2, -z+1/2'
'y+1/2, -x+1/2, z+1/2'
'-y+1/2, x+1/2, z+1/2'
'x+1/2, z+1/2, -y+1/2'
'-x+1/2, z+1/2, y+1/2'
'-x+1/2, -z+1/2, -y+1/2'
'x+1/2, -z+1/2, y+1/2'
'z+1/2, y+1/2, -x+1/2'
'z+1/2, -y+1/2, x+1/2'
'-z+1/2, y+1/2, x+1/2'
'-z+1/2, -y+1/2, -x+1/2'
'-x, -y, -z'
'x, y, -z'
'x, -y, z'
'-x, y, z'
'-z, -x, -y'
'-z, x, y'
'z, x, -y'
'z, -x, y'
'-y, -z, -x'
'y, -z, x'
'-y, z, x'
'y, z, -x'
'-y-1/2, -x-1/2, z-1/2'
'y-1/2, x-1/2, z-1/2'
'-y-1/2, x-1/2, -z-1/2'
'y-1/2, -x-1/2, -z-1/2'
'-x-1/2, -z-1/2, y-1/2'
'x-1/2, -z-1/2, -y-1/2'
'x-1/2, z-1/2, y-1/2'
'-x-1/2, z-1/2, -y-1/2'
'-z-1/2, -y-1/2, x-1/2'
'-z-1/2, y-1/2, -x-1/2'
'z-1/2, -y-1/2, -x-1/2'
'z-1/2, y-1/2, x-1/2'

loop_
_atom_site_type_symbol
_atom_site_label
_atom_site_fract_x
_atom_site_fract_y
_atom_site_fract_z
_atom_site_U_iso_or_equiv
_atom_site_adp_type
_atom_site_calc_flag
_atom_site_refinement_flags
_atom_site_occupancy
_atom_site_symmetry_multiplicity
Ge Ge1 0.0000 0.30045(5) 0.11392(5) 0.00995(12) Uani d SP 0.97 2
In In1 0.0000 0.30045(5) 0.11392(5) 0.00995(12) Uani d SP 0.03 2
Ge Ge2 0.18311(3) 0.18311(3) 0.18311(3) 0.00920(13) Uani d SP 0.81 3
In In2 0.18311(3) 0.18311(3) 0.18311(3) 0.00920(13) Uani d SP 0.19 3
In In3 0.2500 0.0000 0.5000 0.00946(15) Uani d S 1 8
Rb Rb1 0.2500 0.5000 0.0000 0.0203(2) Uani d S 1 8
Eu Eu2 0.0000 0.0000 0.0000 0.0146(2) Uani d SP 0.85 24
Rb Rb2 0.0000 0.0000 0.0000 0.0146(2) Uani d SP 0.15 24

loop_
_atom_site_aniso_label
_atom_site_aniso_U_11
_atom_site_aniso_U_22
_atom_site_aniso_U_33
_atom_site_aniso_U_12
_atom_site_aniso_U_13
_atom_site_aniso_U_23
Ge1 0.0116(3) 0.0091(2) 0.0091(2) 0.000 0.000 -0.0011(2)
In1 0.0116(3) 0.0091(2) 0.0091(2) 0.000 0.000 -0.0011(2)
Ge2 0.00920(13) 0.00920(13) 0.00920(13) 0.00006(12) 0.00006(12) 0.00006(12)
In2 0.00920(13) 0.00920(13) 0.00920(13) 0.00006(12) 0.00006(12) 0.00006(12)
In3 0.0103(3) 0.0091(2) 0.0091(2) 0.000 0.000 0.000
Rb1 0.0139(5) 0.0234(4) 0.0234(4) 0.000 0.000 0.000
Eu2 0.0146(2) 0.0146(2) 0.0146(2) 0.000 0.000 0.000
Rb2 0.0146(2) 0.0146(2) 0.0146(2) 0.000 0.000 0.000

loop_
_atom_type_symbol
_atom_type_description
_atom_type_scat_dispersion_real
_atom_type_scat_dispersion_imag
_atom_type_scat_source
Ge Ge 0.1547 1.8001 'International Tables Vol C Tables 4.2.6.8 and 6.1.1.4'
Rb Rb -0.9393 2.9676 'International Tables Vol C Tables 4.2.6.8 and 6.1.1.4'
In In -0.7276 1.3100 'International Tables Vol C Tables 4.2.6.8 and 6.1.1.4'
Eu Eu -0.1578 3.6682 'International Tables Vol C Tables 4.2.6.8 and 6.1.1.4'

loop_
_geom_angle_atom_site_label_1
_geom_angle_atom_site_label_2
_geom_angle_atom_site_label_3
_geom_angle_site_symmetry_1
_geom_angle_site_symmetry_3
_geom_angle
In1 Ge1 In2 26 28 107.647(13)
Ge1 Ge1 In2 26 28 107.647(13)
In1 Ge1 Ge2 26 28 107.647(13)
Ge1 Ge1 Ge2 26 28 107.647(13)
In1 Ge1 Ge2 26 . 107.648(13)
Ge1 Ge1 Ge2 26 . 107.648(13)
In2 Ge1 Ge2 28 . 106.71(2)
Ge2 Ge1 Ge2 28 . 106.71(2)
In1 Ge1 In3 26 9 124.291(11)
Ge1 Ge1 In3 26 9 124.291(11)
In2 Ge1 In3 28 9 104.715(18)
Ge2 Ge1 In3 28 9 104.715(18)
Ge2 Ge1 In3 . 9 104.714(18)
In1 Ge1 Eu2 26 . 69.236(8)
Ge1 Ge1 Eu2 26 . 69.236(8)
In2 Ge1 Eu2 28 . 68.081(17)
Ge2 Ge1 Eu2 28 . 68.081(17)
Ge2 Ge1 Eu2 . . 68.081(17)
In3 Ge1 Eu2 9 . 166.474(19)
In1 Ge1 Rb1 26 . 70.397(8)
Ge1 Ge1 Rb1 26 . 70.397(8)
In2 Ge1 Rb1 28 . 174.039(17)
Ge2 Ge1 Rb1 28 . 174.039(17)
Ge2 Ge1 Rb1 . . 79.231(8)
In3 Ge1 Rb1 9 . 72.752(9)
Eu2 Ge1 Rb1 . . 115.503(10)
In1 Ge1 Rb1 26 25_565 70.397(8)
Ge1 Ge1 Rb1 26 25_565 70.397(8)
In2 Ge1 Rb1 28 25_565 79.232(8)
Ge2 Ge1 Rb1 28 25_565 79.232(8)
Ge2 Ge1 Rb1 . 25_565 174.039(17)
In3 Ge1 Rb1 9 25_565 72.752(9)
Eu2 Ge1 Rb1 . 25_565 115.503(10)
Rb1 Ge1 Rb1 . 25_565 94.827(11)
Ge1 Ge2 In1 . 9 108.976(17)
Ge1 Ge2 In1 . 5 108.977(17)
In1 Ge2 In1 9 5 108.977(17)
Ge1 Ge2 Ge1 . 9 108.976(17)
In1 Ge2 Ge1 5 9 108.977(17)
Ge1 Ge2 Ge1 . 5 108.977(17)
In1 Ge2 Ge1 9 5 108.977(17)
Ge1 Ge2 Ge1 9 5 108.977(17)
Ge1 Ge2 In2 . 14 109.962(17)
In1 Ge2 In2 9 14 109.961(16)
In1 Ge2 In2 5 14 109.961(17)
Ge1 Ge2 In2 9 14 109.961(16)
Ge1 Ge2 In2 5 14 109.961(17)
Ge1 Ge2 Ge2 . 14 109.962(17)
In1 Ge2 Ge2 9 14 109.961(16)
In1 Ge2 Ge2 5 14 109.961(17)
Ge1 Ge2 Ge2 9 14 109.961(16)
Ge1 Ge2 Ge2 5 14 109.961(17)
Ge1 Ge2 Eu2 . . 70.038(17)
In1 Ge2 Eu2 9 . 70.039(17)
In1 Ge2 Eu2 5 . 70.039(17)
Ge1 Ge2 Eu2 9 . 70.039(17)
Ge1 Ge2 Eu2 5 . 70.039(17)
In2 Ge2 Eu2 14 . 180.00(4)
Ge2 Ge2 Eu2 14 . 180.00(4)
Ge1 Ge2 Rb1 . 9 172.276(11)
In1 Ge2 Rb1 9 9 63.712(10)
In1 Ge2 Rb1 5 9 76.755(11)
Ge1 Ge2 Rb1 9 9 63.712(10)
Ge1 Ge2 Rb1 5 9 76.755(11)
In2 Ge2 Rb1 14 9 71.856(7)
Ge2 Ge2 Rb1 14 9 71.856(7)
Eu2 Ge2 Rb1 . 9 108.144(7)
Ge1 Ge2 Rb1 . . 63.712(10)
In1 Ge2 Rb1 9 . 76.755(11)
In1 Ge2 Rb1 5 . 172.277(11)
Ge1 Ge2 Rb1 9 . 76.755(11)
Ge1 Ge2 Rb1 5 . 172.277(11)
In2 Ge2 Rb1 14 . 71.856(7)
Ge2 Ge2 Rb1 14 . 71.856(7)
Eu2 Ge2 Rb1 . . 108.144(7)
Rb1 Ge2 Rb1 9 . 110.765(7)
In1 In3 Ge1 45_666 5 108.507(11)
In1 In3 In1 45_666 5 108.507(11)
Ge1 In3 Ge1 5 45_666 108.507(11)
In1 In3 Ge1 5 45_666 108.507(11)
In1 In3 In1 45_666 46_656 111.42(2)
Ge1 In3 In1 5 46_656 108.507(11)
In1 In3 In1 5 46_656 108.507(11)
Ge1 In3 In1 45_666 46_656 111.42(2)
In1 In3 Ge1 45_666 46_656 111.42(2)
Ge1 In3 Ge1 5 46_656 108.507(11)
In1 In3 Ge1 5 46_656 108.507(11)
Ge1 In3 Ge1 45_666 46_656 111.42(2)
In1 In3 In1 45_666 6_556 108.507(11)
Ge1 In3 In1 5 6_556 111.42(2)
In1 In3 In1 5 6_556 111.42(2)
Ge1 In3 In1 45_666 6_556 108.507(11)
In1 In3 In1 46_656 6_556 108.507(11)
Ge1 In3 In1 46_656 6_556 108.507(11)
In1 In3 Ge1 45_666 6_556 108.507(11)
Ge1 In3 Ge1 5 6_556 111.42(2)
In1 In3 Ge1 5 6_556 111.42(2)
Ge1 In3 Ge1 45_666 6_556 108.507(11)
In1 In3 Ge1 46_656 6_556 108.507(11)
Ge1 In3 Ge1 46_656 6_556 108.507(11)
In1 In3 Rb1 45_666 33_656 66.523(7)
Ge1 In3 Rb1 5 33_656 169.291(11)
In1 In3 Rb1 5 33_656 169.291(11)
Ge1 In3 Rb1 45_666 33_656 66.523(7)
In1 In3 Rb1 46_656 33_656 66.523(7)
Ge1 In3 Rb1 46_656 33_656 66.523(7)
In1 In3 Rb1 6_556 33_656 79.291(11)
Ge1 In3 Rb1 6_556 33_656 79.291(11)
In1 In3 Rb1 45_666 29_556 169.291(11)
Ge1 In3 Rb1 5 29_556 66.523(7)
In1 In3 Rb1 5 29_556 66.523(7)
Ge1 In3 Rb1 45_666 29_556 169.291(11)
In1 In3 Rb1 46_656 29_556 79.291(11)
Ge1 In3 Rb1 46_656 29_556 79.291(11)
In1 In3 Rb1 6_556 29_556 66.523(7)
Ge1 In3 Rb1 6_556 29_556 66.523(7)
Rb1 In3 Rb1 33_656 29_556 120.0
In1 In3 Rb1 45_666 5 79.291(11)
Ge1 In3 Rb1 5 5 66.523(7)
In1 In3 Rb1 5 5 66.523(7)
Ge1 In3 Rb1 45_666 5 79.291(11)
In1 In3 Rb1 46_656 5 169.291(11)
Ge1 In3 Rb1 46_656 5 169.291(11)
In1 In3 Rb1 6_556 5 66.523(7)
Ge1 In3 Rb1 6_556 5 66.523(7)
Rb1 In3 Rb1 33_656 5 120.0
Rb1 In3 Rb1 29_556 5 90.0
In1 In3 Rb1 45_666 9 66.523(7)
Ge1 In3 Rb1 5 9 79.291(11)
In1 In3 Rb1 5 9 79.291(11)
Ge1 In3 Rb1 45_666 9 66.523(7)
In1 In3 Rb1 46_656 9 66.523(7)
Ge1 In3 Rb1 46_656 9 66.523(7)
In1 In3 Rb1 6_556 9 169.291(11)
Ge1 In3 Rb1 6_556 9 169.291(11)
Rb1 In3 Rb1 33_656 9 90.0
Rb1 In3 Rb1 29_556 9 120.0
Rb1 In3 Rb1 5 9 120.0
In1 Rb1 In1 17 26 159.458(16)
In1 Rb1 Ge1 26 17 159.458(16)
In1 Rb1 Ge1 17 26 159.458(16)
Ge1 Rb1 Ge1 17 26 159.458(16)
In1 Rb1 In1 17 42_666 39.207(15)
In1 Rb1 In1 26 42_666 122.825(7)
Ge1 Rb1 In1 17 42_666 39.207(15)
Ge1 Rb1 In1 26 42_666 122.825(7)
In1 Rb1 Ge1 17 42_666 39.207(15)
In1 Rb1 Ge1 26 42_666 122.825(7)
Ge1 Rb1 Ge1 17 42_666 39.207(15)
Ge1 Rb1 Ge1 26 42_666 122.825(7)
In1 Rb1 Ge1 17 25_565 122.825(7)
In1 Rb1 Ge1 26 25_565 71.984(13)
Ge1 Rb1 Ge1 17 25_565 122.825(7)
Ge1 Rb1 Ge1 26 25_565 71.984(13)
In1 Rb1 Ge1 42_666 25_565 159.457(16)
Ge1 Rb1 Ge1 42_666 25_565 159.457(16)
In1 Rb1 In1 17 18_554 71.984(13)
In1 Rb1 In1 26 18_554 122.825(7)
Ge1 Rb1 In1 17 18_554 71.984(13)
Ge1 Rb1 In1 26 18_554 122.825(7)
In1 Rb1 In1 42_666 18_554 85.173(11)
Ge1 Rb1 In1 42_666 18_554 85.173(11)
Ge1 Rb1 In1 25_565 18_554 98.496(12)
In1 Rb1 In1 17 25_565 122.825(7)
In1 Rb1 In1 26 25_565 71.984(13)
Ge1 Rb1 In1 17 25_565 122.825(7)
Ge1 Rb1 In1 26 25_565 71.984(13)
In1 Rb1 In1 42_666 25_565 159.457(16)
Ge1 Rb1 In1 42_666 25_565 159.457(16)
In1 Rb1 In1 18_554 25_565 98.496(12)
In1 Rb1 Ge1 17 18_554 71.984(13)
In1 Rb1 Ge1 26 18_554 122.825(7)
Ge1 Rb1 Ge1 17 18_554 71.984(13)
Ge1 Rb1 Ge1 26 18_554 122.825(7)
In1 Rb1 Ge1 42_666 18_554 85.173(11)
Ge1 Rb1 Ge1 42_666 18_554 85.173(11)
Ge1 Rb1 Ge1 25_565 18_554 98.496(12)
In1 Rb1 Ge1 25_565 18_554 98.496(12)
In1 Rb1 In1 17 41_665 85.173(11)
In1 Rb1 In1 26 41_665 98.496(12)
Ge1 Rb1 In1 17 41_665 85.173(11)
Ge1 Rb1 In1 26 41_665 98.496(12)
In1 Rb1 In1 42_666 41_665 71.984(13)
Ge1 Rb1 In1 42_666 41_665 71.984(13)
Ge1 Rb1 In1 25_565 41_665 122.825(7)
In1 Rb1 In1 18_554 41_665 39.207(15)
In1 Rb1 In1 25_565 41_665 122.825(7)
Ge1 Rb1 In1 18_554 41_665 39.207(15)
In1 Rb1 Ge1 17 2_565 98.496(12)
In1 Rb1 Ge1 26 2_565 85.173(11)
Ge1 Rb1 Ge1 17 2_565 98.496(12)
Ge1 Rb1 Ge1 26 2_565 85.173(11)
In1 Rb1 Ge1 42_666 2_565 122.825(7)
Ge1 Rb1 Ge1 42_666 2_565 122.825(7)
Ge1 Rb1 Ge1 25_565 2_565 39.207(15)
In1 Rb1 Ge1 18_554 2_565 122.825(7)
In1 Rb1 Ge1 25_565 2_565 39.207(15)
Ge1 Rb1 Ge1 18_554 2_565 122.825(7)
In1 Rb1 Ge1 41_665 2_565 159.458(16)
In2 Eu2 In2 25 28 109.5
Ge2 Eu2 In2 25 28 109.5
In2 Eu2 In2 25 4 70.5
Ge2 Eu2 In2 25 4 70.5
In2 Eu2 In2 28 4 180.0
In2 Eu2 In2 25 27 109.5
Ge2 Eu2 In2 25 27 109.5
In2 Eu2 In2 28 27 109.5
In2 Eu2 In2 4 27 70.5
In2 Eu2 In2 25 3 70.5290(10)
Ge2 Eu2 In2 25 3 70.5290(10)
In2 Eu2 In2 28 3 70.5
In2 Eu2 In2 4 3 109.5
In2 Eu2 In2 27 3 180.0
In2 Eu2 In2 25 26 109.5
Ge2 Eu2 In2 25 26 109.5
In2 Eu2 In2 28 26 109.5
In2 Eu2 In2 4 26 70.5
In2 Eu2 In2 27 26 109.5
In2 Eu2 In2 3 26 70.5
In2 Eu2 In2 25 2 70.5
Ge2 Eu2 In2 25 2 70.5
In2 Eu2 In2 28 2 70.5
In2 Eu2 In2 4 2 109.5
In2 Eu2 In2 27 2 70.5
In2 Eu2 In2 3 2 109.5
In2 Eu2 In2 26 2 180.000(9)
In2 Eu2 Ge2 25 28 109.5
Ge2 Eu2 Ge2 25 28 109.5
In2 Eu2 Ge2 4 28 180.0
In2 Eu2 Ge2 27 28 109.5
In2 Eu2 Ge2 3 28 70.5
In2 Eu2 Ge2 26 28 109.5
In2 Eu2 Ge2 2 28 70.5
In2 Eu2 Ge2 25 4 70.5
Ge2 Eu2 Ge2 25 4 70.5
In2 Eu2 Ge2 28 4 180.0
In2 Eu2 Ge2 27 4 70.5
In2 Eu2 Ge2 3 4 109.5
In2 Eu2 Ge2 26 4 70.5
In2 Eu2 Ge2 2 4 109.5
Ge2 Eu2 Ge2 28 4 180.0
In2 Eu2 Ge2 25 27 109.5
Ge2 Eu2 Ge2 25 27 109.5
In2 Eu2 Ge2 28 27 109.5
In2 Eu2 Ge2 4 27 70.5
In2 Eu2 Ge2 3 27 180.000(9)
In2 Eu2 Ge2 26 27 109.5
In2 Eu2 Ge2 2 27 70.5
Ge2 Eu2 Ge2 28 27 109.5
Ge2 Eu2 Ge2 4 27 70.5
In2 Eu2 Ge2 25 3 70.5290(10)
Ge2 Eu2 Ge2 25 3 70.5290(10)
In2 Eu2 Ge2 28 3 70.5
In2 Eu2 Ge2 4 3 109.5
In2 Eu2 Ge2 27 3 180.0
In2 Eu2 Ge2 26 3 70.5
In2 Eu2 Ge2 2 3 109.5
Ge2 Eu2 Ge2 28 3 70.5
Ge2 Eu2 Ge2 4 3 109.5
Ge2 Eu2 Ge2 27 3 180.0

loop_
_geom_bond_atom_site_label_1
_geom_bond_atom_site_label_2
_geom_bond_site_symmetry_2
_geom_bond_distance
Ge1 In1 26 2.5198(10)
Ge1 Ge1 26 2.5198(10)
Ge1 In2 28 2.5239(4)
Ge1 Ge2 28 2.5239(4)
Ge1 Ge2 . 2.5239(4)
Ge1 In3 9 2.6712(5)
Ge1 Eu2 . 3.5536(5)
Ge1 Rb1 . 3.7552(4)
Ge1 Rb1 25_565 3.7552(4)
Ge2 In1 9 2.5239(4)
Ge2 In1 5 2.5239(4)
Ge2 Ge1 9 2.5239(4)
Ge2 Ge1 5 2.5239(4)
Ge2 In2 14 2.5627(11)
Ge2 Ge2 14 2.5627(11)
Ge2 Eu2 . 3.5074(6)
Ge2 Rb1 9 4.1146(2)
Ge2 Rb1 . 4.1146(2)
In3 In1 45_666 2.6711(5)
In3 Ge1 5 2.6711(5)
In3 In1 5 2.6711(5)
In3 Ge1 45_666 2.6711(5)
In3 In1 46_656 2.6711(5)
In3 Ge1 46_656 2.6711(5)
In3 In1 6_556 2.6711(5)
In3 Ge1 6_556 2.6711(5)
In3 Rb1 33_656 3.91002(11)
In3 Rb1 29_556 3.91002(11)
In3 Rb1 5 3.91002(11)
In3 Rb1 9 3.91002(11)
Rb1 In1 17 3.7552(4)
Rb1 In1 26 3.7552(4)
Rb1 Ge1 17 3.7552(4)
Rb1 Ge1 26 3.7552(4)
Rb1 In1 42_666 3.7552(4)
Rb1 Ge1 42_666 3.7552(4)
Rb1 Ge1 25_565 3.7552(4)
Rb1 In1 18_554 3.7552(4)
Rb1 In1 25_565 3.7552(4)
Rb1 Ge1 18_554 3.7552(4)
Rb1 In1 41_665 3.7552(4)
Rb1 Ge1 2_565 3.7552(4)
Eu2 In2 25 3.5074(6)
Eu2 Ge2 25 3.5074(6)
Eu2 In2 28 3.5074(6)
Eu2 In2 4 3.5074(6)
Eu2 In2 27 3.5074(6)
Eu2 In2 3 3.5074(6)
Eu2 In2 26 3.5074(6)
Eu2 In2 2 3.5074(6)
Eu2 Ge2 28 3.5074(6)
Eu2 Ge2 4 3.5074(6)
Eu2 Ge2 27 3.5074(6)
Eu2 Ge2 3 3.5074(6)
